data_2010672
loop_
_publ_author_name
'Ohashi, Masataka'
'Kajiyama, Kazumasa'
'Yuge, Hidetaka'
'Miyamoto, Takeshi Ken'

_publ_section_title
;
 Ammonium
 dichlorobis(dimethylglyoximato-<i>N</i>,<i>N</i>')iridate(III)
;
_journal_issue 2
_journal_name_full 'Acta Crystallographica Section C'
_journal_page_first e38
_journal_page_last e39
_journal_paper_doi 10.1107/S010827010000038X
_journal_volume 56
_journal_year 2000
_chemical_formula_iupac '(N1 H4) [Ir Cl2 (C4 H7 N2 O2)2]'
_chemical_formula_moiety 'N1 H4 N 1+, C8 H14 Cl2 Ir N4 O4 1-'
_chemical_formula_sum 'C8 H18 Cl2 Ir N5 O4'
_chemical_formula_weight 511.37
_space_group_IT_number 15
_symmetry_cell_setting monoclinic
_symmetry_space_group_name_Hall '-C 2yc'
_symmetry_space_group_name_H-M 'C 1 2/c 1'
_audit_creation_method SHELXL97
_cell_angle_alpha 90.00
_cell_angle_beta 124.752(4)
_cell_angle_gamma 90.00
_cell_formula_units_Z 4
_cell_length_a 18.3948(13)
_cell_length_b 7.4649(14)
_cell_length_c 13.2477(16)
_cell_measurement_reflns_used 25
_cell_measurement_temperature 296(2)
_cell_measurement_theta_max 14.965
_cell_measurement_theta_min 14.655
_cell_volume 1494.6(4)
_computing_cell_refinement 'MSC/AFC Diffractometer Control Software'
_computing_data_collection
;
MSC/AFC Diffractometer Control Software
(Molecular Structure Corporation, 1993a)
;
_computing_data_reduction 'TEXSAN PROCESS (Molecular Structure Corporation, 1993b)'
_computing_publication_material 'SHELXL97 (Sheldrick, 1997)'
_computing_structure_refinement 'SHELXL97 (Sheldrick, 1997)'
_computing_structure_solution 'SHELXS97 (Sheldrick, 1990)'
_diffrn_ambient_temperature 296(2)
_diffrn_measured_fraction_theta_full 1.000
_diffrn_measured_fraction_theta_max 1.000
_diffrn_measurement_device_type 'Rigaku AFC-7R'
_diffrn_measurement_method \w/2\q
_diffrn_radiation_monochromator graphite
_diffrn_radiation_source 'rotating Mo anticathode'
_diffrn_radiation_type MoK\a
_diffrn_radiation_wavelength .71069
_diffrn_reflns_av_R_equivalents .014
_diffrn_reflns_av_sigmaI/netI .0173
_diffrn_reflns_limit_h_max 25
_diffrn_reflns_limit_h_min -21
_diffrn_reflns_limit_k_max 10
_diffrn_reflns_limit_k_min 0
_diffrn_reflns_limit_l_max 0
_diffrn_reflns_limit_l_min -18
_diffrn_reflns_number 2266
_diffrn_reflns_theta_full 30.0
_diffrn_reflns_theta_max 30.0
_diffrn_reflns_theta_min 2.7
_diffrn_standards_decay_% none
_diffrn_standards_interval_count 150
_diffrn_standards_number 3
_exptl_absorpt_coefficient_mu 9.310
_exptl_absorpt_correction_T_max .359
_exptl_absorpt_correction_T_min .282
_exptl_absorpt_correction_type '\y scan'
_exptl_absorpt_process_details '(North et al., 1968)'
_exptl_crystal_colour intense_green
_exptl_crystal_density_diffrn 2.273
_exptl_crystal_density_meas 2.27
_exptl_crystal_density_method 'flotation in CCl~4~/CBr~4~'
_exptl_crystal_description prism
_exptl_crystal_F_000 976
_exptl_crystal_size_max .15
_exptl_crystal_size_mid .15
_exptl_crystal_size_min .11
_refine_diff_density_max .57
_refine_diff_density_min -.75
_refine_ls_extinction_coef .00299(8)
_refine_ls_extinction_method SHELXL97
_refine_ls_goodness_of_fit_ref 1.049
_refine_ls_hydrogen_treatment refall
_refine_ls_matrix_type full
_refine_ls_number_parameters 130
_refine_ls_number_reflns 2177
_refine_ls_number_restraints 0
_refine_ls_restrained_S_all 1.049
_refine_ls_R_factor_all .0251
_refine_ls_R_factor_gt .0139
_refine_ls_shift/su_max .001
_refine_ls_shift/su_mean .000
_refine_ls_structure_factor_coef Fsqd
_refine_ls_weighting_details 'calc w = 1/[\s^2^(Fo^2^)+(0.0167P)^2^+1.0240P] where P = (Fo^2^+2Fc^2^)/3'
_refine_ls_weighting_scheme calc
_refine_ls_wR_factor_ref .0345
_reflns_number_gt 1686
_reflns_number_total 2177
_reflns_threshold_expression I>2\s(I)
_cod_data_source_file qb0165.cif
_cod_data_source_block I
_cod_original_cell_volume 1494.6(3)
_cod_original_sg_symbol_H-M 'C 2/c'
_cod_database_code 2010672
_cod_database_fobs_code 2010672

loop_
_symmetry_equiv_pos_as_xyz
'x, y, z'
'-x, y, -z+1/2'
'x+1/2, y+1/2, z'
'-x+1/2, y+1/2, -z+1/2'
'-x, -y, -z'
'x, -y, z-1/2'
'-x+1/2, -y+1/2, -z'
'x+1/2, -y+1/2, z-1/2'

loop_
_atom_site_label
_atom_site_fract_x
_atom_site_fract_y
_atom_site_fract_z
_atom_site_U_iso_or_equiv
_atom_site_adp_type
_atom_site_calc_flag
_atom_site_refinement_flags
_atom_site_occupancy
_atom_site_disorder_assembly
_atom_site_disorder_group
_atom_site_type_symbol
Ir .0000 .5000 .0000 .01648(5) Uani d S 1 . . Ir
Cl -.09255(4) .57499(11) .06226(6) .03066(14) Uani d . 1 . . Cl
O1 .01829(13) .1423(2) .09772(17) .0307(4) Uani d . 1 . . O
O2 .11906(13) .8025(3) .14412(19) .0319(4) Uani d . 1 . . O
N1 .05479(14) .3033(3) .12534(18) .0206(4) Uani d . 1 . . N
N2 .10257(13) .6226(3) .14552(18) .0210(4) Uani d . 1 . . N
C1 .1770(2) .2074(5) .3320(3) .0349(7) Uani d . 1 . . C
C2 .12787(16) .3419(4) .2317(2) .0231(5) Uani d . 1 . . C
C3 .15551(16) .5294(3) .2429(2) .0213(5) Uani d . 1 . . C
C4 .23678(19) .6037(5) .3550(3) .0301(6) Uani d . 1 . . C
N3 0 -.0810(6) .25 .0373(8) Uani d S 1 . . N
H1 .165(2) .094(6) .301(3) .038(9) Uiso d . 1 . . H
H2 .156(2) .211(5) .378(3) .056(11) Uiso d . 1 . . H
H3 .239(3) .234(6) .384(3) .062(12) Uiso d . 1 . . H
H4 .241(3) .578(7) .427(4) .078(14) Uiso d . 1 . . H
H5 .285(3) .555(6) .362(4) .065(13) Uiso d . 1 . . H
H6 .239(3) .727(7) .352(4) .073(14) Uiso d . 1 . . H
H7 .080(3) .832(6) .070(4) .069(14) Uiso d . 1 . . H
H8 .012(3) -.003(5) .204(4) .059(13) Uiso d . 1 . . H
H9 -.044(3) -.146(6) .199(4) .073(14) Uiso d . 1 . . H

loop_
_atom_site_aniso_label
_atom_site_aniso_U_11
_atom_site_aniso_U_22
_atom_site_aniso_U_33
_atom_site_aniso_U_12
_atom_site_aniso_U_13
_atom_site_aniso_U_23
Ir .01911(7) .01424(6) .01536(6) -.00020(6) .00940(5) -.00001(5)
Cl .0311(3) .0362(3) .0319(3) .0011(3) .0222(3) -.0037(3)
O1 .0410(11) .0160(9) .0275(9) -.0061(8) .0151(8) .0003(7)
O2 .0354(11) .0176(9) .0329(10) -.0063(8) .0137(9) -.0005(8)
N1 .0268(10) .0162(10) .0194(9) .0004(8) .0136(8) .0024(8)
N2 .0235(9) .0174(10) .0206(9) -.0027(8) .0116(8) -.0028(8)
C1 .0406(17) .0290(16) .0237(13) .0046(13) .0117(13) .0062(12)
C2 .0258(11) .0237(13) .0188(11) .0027(10) .0121(9) .0016(9)
C3 .0222(10) .0221(15) .0202(10) .0001(9) .0124(9) -.0037(9)
C4 .0244(12) .0362(17) .0236(12) -.0024(12) .0101(10) -.0036(12)
N3 .053(2) .027(2) .038(2) .000 .030(2) .000

loop_
_atom_type_symbol
_atom_type_description
_atom_type_scat_dispersion_real
_atom_type_scat_dispersion_imag
_atom_type_scat_source
Ir Ir -1.4442 7.9887 'International Tables Vol C Tables 4.2.6.8 and 6.1.1.4'
Cl Cl .1484 .1585 'International Tables Vol C Tables 4.2.6.8 and 6.1.1.4'
O O .0106 .0060 'International Tables Vol C Tables 4.2.6.8 and 6.1.1.4'
N N .0061 .0033 'International Tables Vol C Tables 4.2.6.8 and 6.1.1.4'
C C .0033 .0016 'International Tables Vol C Tables 4.2.6.8 and 6.1.1.4'
H H .0000 .0000 'International Tables Vol C Tables 4.2.6.8 and 6.1.1.4'

loop_
_geom_angle_atom_site_label_1
_geom_angle_atom_site_label_2
_geom_angle_atom_site_label_3
_geom_angle
_geom_angle_publ_flag
N1 Ir N2 77.48(8) yes
N1 Ir Cl 90.38(6) yes
N2 Ir Cl 91.55(6) yes
C2 N1 O1 123.0(2) no
C2 N1 Ir 116.9(2) no
O1 N1 Ir 120.0(2) no
C3 N2 O2 119.5(2) no
C3 N2 Ir 118.6(2) no
O2 N2 Ir 121.9(2) no
N1 C2 C3 113.7(2) no
N1 C2 C1 122.6(3) no
C3 C2 C1 123.6(2) no
N2 C3 C2 113.1(2) no
N2 C3 C4 123.6(2) no
C2 C3 C4 123.3(2) no
C2 C1 H1 111(2) no
C2 C1 H2 108(2) no
H1 C1 H2 105(3) no
C2 C1 H3 112(2) no
H1 C1 H3 113(3) no
H2 C1 H3 108(3) no
C3 C4 H4 113(3) no
C3 C4 H5 109(3) no
H4 C4 H5 108(4) no
C3 C4 H6 112(3) no
H4 C4 H6 106(4) no
H5 C4 H6 110(4) no
N2 O2 H7 103(3) no
H8 N3 H9 108(4) no

loop_
_geom_bond_atom_site_label_1
_geom_bond_atom_site_label_2
_geom_bond_site_symmetry_2
_geom_bond_distance
_geom_bond_publ_flag
Ir N1 . 2.005(2) yes
Ir N2 . 1.992(2) yes
Ir Cl . 2.3437(6) yes
O1 N1 . 1.323(3) yes
O2 N2 . 1.380(3) yes
N1 C2 . 1.310(3) yes
N2 C3 . 1.290(3) yes
C1 C2 . 1.490(4) no
C2 C3 . 1.468(3) yes
C3 C4 . 1.489(4) no
C1 H1 . .91(4) no
C1 H2 . .90(4) no
C1 H3 . .96(4) no
C4 H4 . .92(5) no
C4 H5 . .92(5) no
C4 H6 . .92(5) no
O2 H7 . .85(4) no
N3 H8 . .96(4) no
N3 H9 . .85(4) no

loop_
_geom_hbond_atom_site_label_D
_geom_hbond_atom_site_label_H
_geom_hbond_atom_site_label_A
_geom_hbond_site_symmetry_A
_geom_hbond_distance_DH
_geom_hbond_distance_HA
_geom_hbond_distance_DA
_geom_hbond_angle_DHA
_geom_hbond_publ_flag
O2 H7 O1 5_565 .85(4) 1.92(4) 2.755(3) 170(4) yes
N3 H8 O1 . .96(4) 1.83(4) 2.781(3) 172(4) yes
N3 H9 Cl 1_545 .85(4) 2.56(5) 3.294(4) 144(4) yes
